data_1573723
loop_
_publ_author_name
'Csucker, Joshua'
'Grundmann, Nora'
'Blacque, Olivier'
'Spingler, Bernhard'
'Alberto, Roger'

_publ_section_title
;
 The Role of [Re(\h6-arene)2]+ Substituents on Electro- and Photocatalytic
 Water Reduction with [Co(terpy)2]3+ Catalysts
;
_journal_name_full 'Catalysis Science &amp; Technology'
_journal_paper_doi 10.1039/D4CY01282H
_journal_year 2025
_chemical_formula_moiety 'C54 H44 Co N8 Re2, 5(F6 P)'
_chemical_formula_sum 'C54 H44 Co F30 N8 P5 Re2'
_chemical_formula_weight 1961.15
_space_group_crystal_system monoclinic
_space_group_IT_number 14
_space_group_name_Hall '-P 2yn'
_space_group_name_H-M_alt 'P 1 21/n 1'
_atom_sites_solution_hydrogens geom
_atom_sites_solution_primary dual
_audit_creation_date 2023-01-11
_audit_creation_method
;
Olex2 1.5-ac5-023
(compiled 2022.04.12 svn.rca3783a0 for Rigaku Oxford Diffraction, GUI svn.r6498)
;
_audit_update_record
;
2024-10-16 deposited with the CCDC.	2025-01-21 downloaded from the CCDC.
;
_cell_angle_alpha 90
_cell_angle_beta 104.142(4)
_cell_angle_gamma 90
_cell_formula_units_Z 4
_cell_length_a 12.1888(5)
_cell_length_b 21.4924(7)
_cell_length_c 24.0881(7)
_cell_measurement_reflns_used 12361
_cell_measurement_temperature 160.0(1)
_cell_measurement_theta_max 67.2880
_cell_measurement_theta_min 4.1250
_cell_volume 6119.0(4)
_computing_cell_refinement 'CrysAlisPro 1.171.42.75a (Rigaku OD, 2022)'
_computing_data_collection 'CrysAlisPro 1.171.42.75a (Rigaku OD, 2022)'
_computing_data_reduction 'CrysAlisPro 1.171.42.75a (Rigaku OD, 2022)'
_computing_molecular_graphics 'Olex2 1.5-ac5-023 (Dolomanov et al., 2009)'
_computing_publication_material 'Olex2 1.5-ac5-023 (Dolomanov et al., 2009)'
_computing_structure_refinement 'SHELXL 2018/3 (Sheldrick, 2015b)'
_computing_structure_solution 'SHELXT (Sheldrick, 2015a)'
_diffrn_ambient_environment N~2~
_diffrn_ambient_temperature 160.0(1)
_diffrn_detector 'Hybrid Pixel Array Detector'
_diffrn_detector_area_resol_mean 10.0000
_diffrn_detector_type HyPix
_diffrn_measured_fraction_theta_full 0.998
_diffrn_measured_fraction_theta_max 0.933
_diffrn_measurement_details
;
List of Runs (angles in degrees, time in seconds):

  # Type    Start    End  Width  t~exp~   \w     \q     \k     \f   Frames
#--------------------------------------------------------------------------
  1  \w    -62.00 -35.00   0.50    8.00    --  -50.88  97.00 -67.00   54
  2  \w    -29.00  12.00   0.50    8.00    --  -50.88  97.00 -67.00   82
  3  \w     -5.00  29.00   0.50    8.00    --   50.88 -97.00-175.00   68
  4  \w    -79.00 -47.00   0.50   32.00    --  -90.00  97.00 -67.00   64
  5  \w   -153.00-127.00   0.50   32.00    --  -90.00 -97.00-175.00   52
  6  \w     68.00 103.00   0.50   32.00    --  111.50 -97.00-175.00   70
  7  \w    -21.00  23.00   0.50    8.00    --  -50.88  19.00  60.00   88
  8  \w    -40.00  14.00   0.50    8.00    --  -50.88  38.00-180.00  108
  9  \w    -26.00  23.00   0.50    8.00    --  -50.88  19.00 -60.00   98
 10  \w    -15.00  15.00   0.50    8.00    --  -50.88  19.00  30.00   60
 11  \w    -11.00  26.00   0.50    8.00    --   50.88 -19.00  60.00   74
 12  \w   -161.00-127.00   0.50   32.00    --  -90.00 -57.00  90.00   68
 13  \w   -161.00-136.00   0.50   32.00    --  -90.00 -77.00-120.00   50
 14  \w   -150.00-123.00   0.50   32.00    --  -90.00 -99.00  90.00   54
 15  \w   -159.00-129.00   0.50   32.00    --  -90.00 -57.00-180.00   60
 16  \w   -156.00-127.00   0.50   32.00    --  -90.00 -99.00 120.00   58
 17  \w    -66.00 -40.00   0.50   32.00    --  -90.00  57.00 -60.00   52
 18  \w   -161.00-127.00   0.50   32.00    --  -90.00 -57.00 -60.00   68
 19  \w   -153.00-128.00   0.50   32.00    --  -90.00 -57.00 -30.00   50
 20  \w   -155.00-120.00   0.50   32.00    --  -90.00 -99.00 150.00   70
 21  \w   -159.00-132.00   0.50   32.00    --  -90.00 -77.00 -90.00   54
 22  \w   -161.00-118.00   0.50   32.00    --  -90.00 -38.00-150.00   86
 23  \w    -55.00 -29.00   0.50   32.00    --  -90.00  57.00 -90.00   52
 24  \w    119.00 176.00   0.50   32.00    --  111.50 125.00-120.00  114
 25  \w     42.00 101.00   0.50   32.00    --  111.50 -99.00-120.00  118
 26  \w     56.00 105.00   0.50   32.00    --  111.50 -77.00-180.00   98
 27  \w     44.00 109.00   0.50   32.00    --  111.50-125.00   0.00  130
 28  \w    127.00 173.00   0.50   32.00    --  111.50  57.00-150.00   92
 29  \w    137.00 177.00   0.50   32.00    --  111.50  57.00  60.00   80
 30  \w    112.00 178.00   0.50   32.00    --  111.50  97.00 -67.00  132
 31  \w    -55.00 -30.00   0.50    8.00    --  -50.88  97.00 -67.00   50
 32  \w   -123.00 -43.00   0.50    8.00    --  -50.88 -19.00-120.00  160
 33  \w   -123.00 -43.00   0.50    8.00    --  -50.88 -19.00  90.00  160
 34  \w   -123.00 -43.00   0.50    8.00    --  -50.88 -19.00 -60.00  160
 35  \w   -123.00 -43.00   0.50    8.00    --  -50.88 -19.00-180.00  160
 36  \w   -123.00 -56.00   0.50    8.00    --  -50.88 -19.00 120.00  134
 37  \w   -123.00 -43.00   0.50    8.00    --  -50.88 -19.00   0.00  160
;
_diffrn_measurement_device 'four-circle diffractometer'
_diffrn_measurement_device_type 'XtaLAB Synergy, Dualflex, HyPix'
_diffrn_measurement_method '\w scans'
_diffrn_orient_matrix_type 'CrysAlisPro convention (1999,Acta A55,543-557)'
_diffrn_orient_matrix_UB_11 0.1025308000
_diffrn_orient_matrix_UB_12 -0.0361399000
_diffrn_orient_matrix_UB_13 -0.0101466000
_diffrn_orient_matrix_UB_21 -0.0334763000
_diffrn_orient_matrix_UB_22 -0.0567810000
_diffrn_orient_matrix_UB_23 0.0313011000
_diffrn_orient_matrix_UB_31 -0.0731184000
_diffrn_orient_matrix_UB_32 -0.0246152000
_diffrn_orient_matrix_UB_33 -0.0571779000
_diffrn_radiation_monochromator mirror
_diffrn_radiation_probe x-ray
_diffrn_radiation_type 'Cu K\a'
_diffrn_radiation_wavelength 1.54184
_diffrn_reflns_av_R_equivalents 0.0850
_diffrn_reflns_av_unetI/netI 0.0658
_diffrn_reflns_Laue_measured_fraction_full 0.998
_diffrn_reflns_Laue_measured_fraction_max 0.933
_diffrn_reflns_limit_h_max 14
_diffrn_reflns_limit_h_min -15
_diffrn_reflns_limit_k_max 26
_diffrn_reflns_limit_k_min -27
_diffrn_reflns_limit_l_max 24
_diffrn_reflns_limit_l_min -30
_diffrn_reflns_number 51004
_diffrn_reflns_point_group_measured_fraction_full 0.998
_diffrn_reflns_point_group_measured_fraction_max 0.933
_diffrn_reflns_theta_full 67.684
_diffrn_reflns_theta_max 80.451
_diffrn_reflns_theta_min 2.794
_diffrn_source 'micro-focus sealed X-ray tube'
_diffrn_source_type 'PhotonJet (Cu) X-ray Source'
_exptl_absorpt_coefficient_mu 12.185
_exptl_absorpt_correction_T_max 0.924
_exptl_absorpt_correction_T_min 0.477
_exptl_absorpt_correction_type gaussian
_exptl_absorpt_process_details
;
CrysAlisPro 1.171.42.75a (Rigaku Oxford Diffraction, 2022)
Numerical absorption correction based on gaussian integration over
a multifaceted crystal model
Empirical absorption correction using spherical harmonics,
implemented in SCALE3 ABSPACK scaling algorithm.
;
_exptl_crystal_colour orange
_exptl_crystal_density_diffrn 2.129
_exptl_crystal_description plate
_exptl_crystal_F_000 3784
_exptl_crystal_size_max 0.09
_exptl_crystal_size_mid 0.06
_exptl_crystal_size_min 0.02
_refine_diff_density_max 4.988
_refine_diff_density_min -4.812
_refine_diff_density_rms 0.220
_refine_ls_extinction_method none
_refine_ls_goodness_of_fit_ref 1.451
_refine_ls_hydrogen_treatment constr
_refine_ls_matrix_type full
_refine_ls_number_parameters 879
_refine_ls_number_reflns 12523
_refine_ls_number_restraints 574
_refine_ls_restrained_S_all 1.429
_refine_ls_R_factor_all 0.1623
_refine_ls_R_factor_gt 0.1195
_refine_ls_shift/su_max 0.001
_refine_ls_shift/su_mean 0.000
_refine_ls_structure_factor_coef Fsqd
_refine_ls_weighting_details 'w=1/[\s^2^(Fo^2^)+(0.2000P)^2^] where P=(Fo^2^+2Fc^2^)/3'
_refine_ls_weighting_scheme calc
_refine_ls_wR_factor_gt 0.3572
_refine_ls_wR_factor_ref 0.3996
_reflns_Friedel_coverage 0.000
_reflns_number_gt 7663
_reflns_number_total 12523
_reflns_threshold_expression 'I > 2\s(I)'
_cod_data_source_file d4cy01282h2.cif
_cod_data_source_block '[4](PF6)5'
_cod_database_code 1573723
_shelx_space_group_comment
;
The symmetry employed for this shelxl refinement is uniquely defined
by the following loop, which should always be used as a source of
symmetry information in preference to the above space-group names.
They are only intended as comments.
;
_shelx_estimated_absorpt_t_max 0.793
_shelx_estimated_absorpt_t_min 0.407
_olex2_refinement_description
;
1. Fixed Uiso
 At 1.2 times of:
  All C(H) groups, All N(H) groups
2. Restrained distances
 C52-C51 = C51-C50 = C50-C49 = C54-C49 = C54-C53 = C53-C52
 1.39 with sigma of 0.01
 C45-C44 = C44-C43 = C48-C43 = C48-C47 = C47-C46 = C46-C45
 1.39 with sigma of 0.01
 F28-F26
 2.3 with sigma of 0.01
 C5-C4 \\sim C5-C6 \\sim C1-C6 \\sim C1-C2 \\sim C2-C3 \\sim C3-C4
 with sigma of 0.01
 C9-C8 \\sim C9-C10 \\sim C11-C10 \\sim C12-C11 \\sim C12-C7 \\sim C8-C7
 with sigma of 0.01
 P5-F25 \\sim P5-F26 \\sim P5-F27 \\sim P5-F28 \\sim P5-F30 \\sim P5-F29
 with sigma of 0.01
3. Uiso/Uaniso restraints and constraints
C7 \\sim C8 \\sim C9 \\sim C10 \\sim C11 \\sim C12: within 3A with sigma of
0.01 and sigma for terminal atoms of 0.02 within 3A
N8 \\sim C43 \\sim C44 \\sim C45 \\sim C46 \\sim C47 \\sim C48: within 3A with
sigma of 0.01 and sigma for terminal atoms of 0.02 within 3A
C49 \\sim C54: within 3A with sigma of 0.01 and sigma for terminal atoms of
0.02 within 3A
F13 \\sim F14 \\sim F15 \\sim F16 \\sim F17 \\sim F18: within 3A with sigma of
0.01 and sigma for terminal atoms of 0.02 within 3A
F7 \\sim F8 \\sim F9 \\sim F10 \\sim F11 \\sim F12: within 3A with sigma of
0.01 and sigma for terminal atoms of 0.02 within 3A
F25 \\sim F26 \\sim F27 \\sim F28 \\sim F29 \\sim F30: within 3A with sigma of
0.01 and sigma for terminal atoms of 0.02 within 3A
C49 \\sim C50 \\sim C51 \\sim C52 \\sim C53 \\sim C54: within 3A with sigma of
0.01 and sigma for terminal atoms of 0.02 within 3A
4.a :
 C43(C44,C45,C46,C47,C48), C49(C50,C51,C52,C53,C54)
4.b Aromatic/amide H refined with riding coordinates:
 N1(H1), N8(H8), C1(H1A), C2(H2), C3(H3), C4(H4), C5(H5), C6(H6), C8(H8A),
 C9(H9), C10(H10), C11(H11), C12(H12), C13(H13), C14(H14), C15(H15), C16(H16),
 C19(H19), C21(H21), C24(H24), C25(H25), C26(H26), C27(H27), C28(H28), C29(H29),
  C30(H30), C31(H31), C34(H34), C36(H36), C39(H39), C40(H40), C41(H41),
 C42(H42), C44(H44), C45(H45), C46(H46), C47(H47), C48(H48), C49(H49), C50(H50),
  C51(H51), C52(H52), C53(H53), C54(H54)
;

loop_
_space_group_symop_operation_xyz
'x, y, z'
'-x+1/2, y+1/2, -z+1/2'
'-x, -y, -z'
'x-1/2, -y-1/2, z-1/2'

loop_
_atom_site_label
_atom_site_type_symbol
_atom_site_fract_x
_atom_site_fract_y
_atom_site_fract_z
_atom_site_U_iso_or_equiv
_atom_site_adp_type
_atom_site_occupancy
_atom_site_site_symmetry_order
_atom_site_calc_flag
_atom_site_refinement_flags_posn
_atom_site_refinement_flags_adp
_atom_site_refinement_flags_occupancy
_atom_site_disorder_assembly
_atom_site_disorder_group
Re1 Re -0.12262(7) 1.03933(4) 0.80686(3) 0.0774(3) Uani 1 1 d . . . . .
Re2 Re 0.81809(10) 0.65224(6) 0.46427(4) 0.1147(5) Uani 1 1 d . . . . .
Co1 Co 0.33757(17) 0.87213(10) 0.60891(8) 0.0556(5) Uani 1 1 d . . . . .
N1 N 0.0313(12) 1.0210(7) 0.7132(7) 0.081(4) Uani 1 1 d . . . . .
H1 H 0.041887 1.061537 0.713341 0.098 Uiso 1 1 calc R U . . .
N2 N 0.2492(10) 0.8018(5) 0.6266(5) 0.062(3) Uani 1 1 d . . . . .
N3 N 0.2462(9) 0.9176(5) 0.6447(4) 0.056(2) Uani 1 1 d . . . . .
N4 N 0.4016(9) 0.9551(5) 0.6019(5) 0.062(3) Uani 1 1 d . . . . .
N5 N 0.2353(11) 0.8768(6) 0.5310(5) 0.068(3) Uani 1 1 d . . . . .
N6 N 0.4276(10) 0.8288(6) 0.5706(5) 0.067(3) Uani 1 1 d . . . . .
N7 N 0.4591(10) 0.8560(5) 0.6743(5) 0.062(3) Uani 1 1 d . . . . .
N8 N 0.6384(17) 0.7565(10) 0.4791(8) 0.115(4) Uani 1 1 d . U . . .
H8 H 0.611945 0.761498 0.441937 0.138 Uiso 1 1 calc R U . . .
C1 C 0.010(2) 1.0782(11) 0.8804(9) 0.131(9) Uani 1 1 d D . . . .
H1A H 0.084912 1.064885 0.898221 0.157 Uiso 1 1 calc R U . . .
C2 C -0.0829(19) 1.0572(15) 0.8999(9) 0.128(9) Uani 1 1 d D . . . .
H2 H -0.069821 1.028691 0.931018 0.154 Uiso 1 1 calc R U . . .
C3 C -0.195(2) 1.0763(11) 0.8755(8) 0.115(8) Uani 1 1 d D . . . .
H3 H -0.257170 1.059654 0.887451 0.138 Uiso 1 1 calc R U . . .
C4 C -0.208(2) 1.1217(10) 0.8321(11) 0.126(8) Uani 1 1 d D . . . .
H4 H -0.281197 1.138742 0.817337 0.151 Uiso 1 1 calc R U . . .
C5 C -0.118(2) 1.1431(11) 0.8096(13) 0.127(10) Uani 1 1 d D . . . .
H5 H -0.131176 1.172435 0.779152 0.152 Uiso 1 1 calc R U . . .
C6 C -0.010(2) 1.1196(10) 0.8337(8) 0.115(8) Uani 1 1 d D . . . .
H6 H 0.051471 1.131907 0.818242 0.137 Uiso 1 1 calc R U . . .
C7 C -0.0587(17) 0.9978(9) 0.7369(8) 0.110(4) Uani 1 1 d D U . . .
C8 C -0.044(2) 0.9540(9) 0.7818(10) 0.114(4) Uani 1 1 d D U . . .
H8A H 0.028927 0.935484 0.794918 0.137 Uiso 1 1 calc R U . . .
C9 C -0.1304(15) 0.9360(11) 0.8083(10) 0.114(4) Uani 1 1 d D U . . .
H9 H -0.116838 0.908532 0.840082 0.137 Uiso 1 1 calc R U . . .
C10 C -0.2385(18) 0.9615(9) 0.7844(9) 0.114(4) Uani 1 1 d D U . . .
H10 H -0.300341 0.949774 0.799676 0.137 Uiso 1 1 calc R U . . .
C11 C -0.257(2) 1.0040(10) 0.7384(9) 0.116(4) Uani 1 1 d D U . . .
H11 H -0.329918 1.021492 0.724356 0.139 Uiso 1 1 calc R U . . .
C12 C -0.1684(15) 1.0212(11) 0.7128(10) 0.112(4) Uani 1 1 d D U . . .
H12 H -0.182340 1.047750 0.680289 0.135 Uiso 1 1 calc R U . . .
C13 C 0.2593(13) 0.7428(6) 0.6148(6) 0.065(3) Uani 1 1 d . . . . .
H13 H 0.310948 0.731603 0.592652 0.078 Uiso 1 1 calc R U . . .
C14 C 0.2000(16) 0.6975(8) 0.6326(8) 0.085(5) Uani 1 1 d . . . . .
H14 H 0.211670 0.655052 0.624655 0.102 Uiso 1 1 calc R U . . .
C15 C 0.1222(14) 0.7139(7) 0.6626(7) 0.073(4) Uani 1 1 d . . . . .
H15 H 0.080344 0.682377 0.675865 0.087 Uiso 1 1 calc R U . . .
C16 C 0.1036(14) 0.7763(7) 0.6739(6) 0.070(4) Uani 1 1 d . . . . .
H16 H 0.048188 0.787684 0.693706 0.084 Uiso 1 1 calc R U . . .
C17 C 0.1680(11) 0.8208(6) 0.6553(6) 0.059(3) Uani 1 1 d . . . . .
C18 C 0.1667(11) 0.8862(6) 0.6649(6) 0.059(3) Uani 1 1 d . . . . .
C19 C 0.0916(14) 0.9188(7) 0.6889(7) 0.073(4) Uani 1 1 d . . . . .
H19 H 0.036167 0.897785 0.703647 0.088 Uiso 1 1 calc R U . . .
C20 C 0.1005(12) 0.9850(7) 0.6907(6) 0.063(3) Uani 1 1 d . . . . .
C21 C 0.1862(12) 1.0150(7) 0.6720(6) 0.067(3) Uani 1 1 d . . . . .
H21 H 0.195563 1.058753 0.675903 0.080 Uiso 1 1 calc R U . . .
C22 C 0.2561(11) 0.9806(6) 0.6481(5) 0.057(3) Uani 1 1 d . . . . .
C23 C 0.3491(10) 1.0006(6) 0.6247(5) 0.057(3) Uani 1 1 d . . . . .
C24 C 0.3860(14) 1.0620(7) 0.6255(6) 0.073(4) Uani 1 1 d . . . . .
H24 H 0.350661 1.094986 0.640789 0.087 Uiso 1 1 calc R U . . .
C25 C 0.4806(17) 1.0716(9) 0.6015(8) 0.091(5) Uani 1 1 d . . . . .
H25 H 0.509319 1.112640 0.601397 0.109 Uiso 1 1 calc R U . . .
C26 C 0.5292(16) 1.0279(10) 0.5801(7) 0.091(5) Uani 1 1 d . . . . .
H26 H 0.592728 1.036727 0.565100 0.109 Uiso 1 1 calc R U . . .
C27 C 0.4880(13) 0.9680(8) 0.5792(6) 0.071(4) Uani 1 1 d . . . . .
H27 H 0.521681 0.935713 0.562179 0.086 Uiso 1 1 calc R U . . .
C28 C 0.1358(12) 0.9022(8) 0.5169(7) 0.076(4) Uani 1 1 d . . . . .
H28 H 0.106343 0.920636 0.546122 0.091 Uiso 1 1 calc R U . . .
C29 C 0.0702(17) 0.9036(12) 0.4606(9) 0.107(7) Uani 1 1 d . . . . .
H29 H -0.002016 0.923012 0.450514 0.129 Uiso 1 1 calc R U . . .
C30 C 0.1161(17) 0.8755(12) 0.4211(10) 0.106(6) Uani 1 1 d . . . . .
H30 H 0.075420 0.876083 0.382047 0.127 Uiso 1 1 calc R U . . .
C31 C 0.2170(18) 0.8469(10) 0.4353(8) 0.097(6) Uani 1 1 d . . . . .
H31 H 0.245395 0.825997 0.406927 0.116 Uiso 1 1 calc R U . . .
C32 C 0.2783(18) 0.8480(9) 0.4907(7) 0.087(5) Uani 1 1 d . . . . .
C33 C 0.3886(16) 0.8213(8) 0.5134(7) 0.078(4) Uani 1 1 d . . . . .
C34 C 0.4568(17) 0.7951(11) 0.4840(7) 0.095(6) Uani 1 1 d . . . . .
H34 H 0.434642 0.793404 0.443370 0.114 Uiso 1 1 calc R U . . .
C35 C 0.560(2) 0.7704(14) 0.5131(9) 0.130(10) Uani 1 1 d . . . . .
C36 C 0.6012(18) 0.7796(13) 0.5730(8) 0.114(8) Uani 1 1 d . . . . .
H36 H 0.673992 0.765878 0.593344 0.137 Uiso 1 1 calc R U . . .
C37 C 0.5274(16) 0.8103(9) 0.6000(8) 0.087(5) Uani 1 1 d . . . . .
C38 C 0.5490(12) 0.8259(8) 0.6614(7) 0.071(4) Uani 1 1 d . . . . .
C39 C 0.6424(16) 0.8105(9) 0.7048(8) 0.087(5) Uani 1 1 d . . . . .
H39 H 0.705652 0.791330 0.695339 0.104 Uiso 1 1 calc R U . . .
C40 C 0.6454(15) 0.8217(9) 0.7580(8) 0.085(5) Uani 1 1 d . . . . .
H40 H 0.707324 0.806887 0.787043 0.103 Uiso 1 1 calc R U . . .
C41 C 0.5608(19) 0.8546(8) 0.7731(7) 0.089(5) Uani 1 1 d . . . . .
H41 H 0.566044 0.865605 0.811834 0.107 Uiso 1 1 calc R U . . .
C42 C 0.4652(12) 0.8717(6) 0.7291(6) 0.062(3) Uani 1 1 d . . . . .
H42 H 0.405095 0.894267 0.738389 0.075 Uiso 1 1 calc R U . . .
C43 C 0.7525(11) 0.7358(8) 0.4964(6) 0.115(3) Uani 1 1 d DG U . . .
C44 C 0.8296(13) 0.7489(7) 0.4635(5) 0.117(3) Uani 1 1 d DG U . . .
H44 H 0.810063 0.777481 0.432609 0.140 Uiso 1 1 calc R U . . .
C45 C 0.9354(12) 0.7200(8) 0.4762(6) 0.119(4) Uani 1 1 d DG U . . .
H45 H 0.987823 0.728817 0.453787 0.143 Uiso 1 1 calc R U . . .
C46 C 0.9642(11) 0.6779(8) 0.5217(6) 0.118(4) Uani 1 1 d DG U . . .
H46 H 1.036162 0.658265 0.530274 0.142 Uiso 1 1 calc R U . . .
C47 C 0.8872(13) 0.6649(7) 0.5546(5) 0.115(4) Uani 1 1 d DG U . . .
H47 H 0.906831 0.636389 0.585574 0.138 Uiso 1 1 calc R U . . .
C48 C 0.7813(12) 0.6938(7) 0.5419(6) 0.110(3) Uani 1 1 d DG U . . .
H48 H 0.728867 0.684859 0.564249 0.132 Uiso 1 1 calc R U . . .
C49 C 0.687(2) 0.5726(11) 0.4474(10) 0.174(7) Uani 1 1 d DG U . . .
H49 H 0.634346 0.561157 0.469071 0.209 Uiso 1 1 calc R U . . .
C50 C 0.6566(19) 0.6169(11) 0.4040(10) 0.174(7) Uani 1 1 d DG U . . .
H50 H 0.583910 0.635669 0.396200 0.209 Uiso 1 1 calc R U . . .
C51 C 0.733(3) 0.6336(9) 0.3721(9) 0.174(7) Uani 1 1 d DG U . . .
H51 H 0.712903 0.663742 0.342543 0.209 Uiso 1 1 calc R U . . .
C52 C 0.840(2) 0.6060(11) 0.3836(10) 0.176(7) Uani 1 1 d DG U . . .
H52 H 0.892344 0.617368 0.361872 0.212 Uiso 1 1 calc R U . . .
C53 C 0.8701(19) 0.5617(11) 0.4269(11) 0.176(7) Uani 1 1 d DG U . . .
H53 H 0.942754 0.542841 0.434704 0.211 Uiso 1 1 calc R U . . .
C54 C 0.793(3) 0.5450(9) 0.4588(9) 0.178(7) Uani 1 1 d DG U . . .
H54 H 0.813790 0.514809 0.488377 0.213 Uiso 1 1 calc R U . . .
P1 P -0.1069(5) 0.7952(3) 0.2961(2) 0.1011(17) Uani 1 1 d . . . . .
F1 F -0.1744(18) 0.8482(7) 0.2532(9) 0.173(8) Uani 1 1 d . . . . .
F2 F -0.203(2) 0.7559(12) 0.2869(10) 0.247(14) Uani 1 1 d . . . . .
F3 F -0.1234(14) 0.8299(7) 0.3496(7) 0.138(5) Uani 1 1 d . . . . .
F4 F -0.0211(18) 0.7512(8) 0.3344(7) 0.179(9) Uani 1 1 d . . . . .
F5 F -0.006(2) 0.8432(8) 0.2954(6) 0.167(7) Uani 1 1 d . . . . .
F6 F -0.0812(19) 0.7657(7) 0.2378(6) 0.169(8) Uani 1 1 d . . . . .
P2 P 0.4517(5) 0.7672(4) 0.3032(2) 0.109(2) Uani 1 1 d . . . . .
F7 F 0.3726(19) 0.8094(13) 0.3175(8) 0.189(5) Uani 1 1 d . U . . .
F8 F 0.404(2) 0.7182(12) 0.3377(9) 0.194(5) Uani 1 1 d . U . . .
F9 F 0.5439(17) 0.7831(10) 0.3612(6) 0.163(5) Uani 1 1 d . U . . .
F10 F 0.537(2) 0.7131(11) 0.2934(8) 0.184(5) Uani 1 1 d . U . . .
F11 F 0.5134(18) 0.8074(11) 0.2719(8) 0.182(5) Uani 1 1 d . U . . .
F12 F 0.3728(19) 0.7584(11) 0.2389(8) 0.189(5) Uani 1 1 d . U . . .
P3 P 0.8069(4) 0.9242(3) 0.5487(2) 0.1027(17) Uani 1 1 d . . . . .
F13 F 0.8306(18) 0.9298(14) 0.4881(10) 0.206(6) Uani 1 1 d . U . . .
F14 F 0.6852(15) 0.9003(13) 0.5246(9) 0.191(5) Uani 1 1 d . U . . .
F15 F 0.7436(17) 0.9810(13) 0.5260(10) 0.199(5) Uani 1 1 d . U . . .
F16 F 0.7808(16) 0.9212(12) 0.6071(8) 0.183(5) Uani 1 1 d . U . . .
F17 F 0.9206(18) 0.9594(12) 0.5715(10) 0.198(6) Uani 1 1 d . U . . .
F18 F 0.8662(18) 0.8623(13) 0.5668(10) 0.200(5) Uani 1 1 d . U . . .
P4 P 0.9411(5) 0.4690(3) 0.3092(3) 0.1103(19) Uani 1 1 d . . . . .
F19 F 1.0354(12) 0.4141(6) 0.3248(6) 0.127(5) Uani 1 1 d . . . . .
F20 F 0.9855(12) 0.4893(6) 0.2548(5) 0.120(4) Uani 1 1 d . . . . .
F21 F 0.8590(14) 0.4215(7) 0.2662(8) 0.157(7) Uani 1 1 d . . . . .
F22 F 0.8459(12) 0.5249(8) 0.2936(7) 0.134(5) Uani 1 1 d . . . . .
F23 F 0.897(2) 0.4442(10) 0.3611(9) 0.176(8) Uani 1 1 d . . . . .
F24 F 1.0295(12) 0.5157(6) 0.3477(5) 0.117(4) Uani 1 1 d . . . . .
P5 P 1.2999(10) 0.6276(4) 0.4694(3) 0.163(4) Uani 1 1 d D . . . .
F25 F 1.217(3) 0.5931(13) 0.4179(10) 0.285(8) Uani 1 1 d D U . . .
F26 F 1.227(2) 0.6897(11) 0.4598(11) 0.275(8) Uani 1 1 d D U . . .
F27 F 1.239(3) 0.6084(13) 0.5182(11) 0.269(8) Uani 1 1 d D U . . .
F28 F 1.388(2) 0.6574(11) 0.5232(10) 0.267(8) Uani 1 1 d D U . . .
F29 F 1.375(3) 0.5668(11) 0.4838(11) 0.266(8) Uani 1 1 d D U . . .
F30 F 1.392(2) 0.6522(12) 0.4380(13) 0.271(8) Uani 1 1 d D U . . .

loop_
_atom_site_aniso_label
_atom_site_aniso_U_11
_atom_site_aniso_U_22
_atom_site_aniso_U_33
_atom_site_aniso_U_23
_atom_site_aniso_U_13
_atom_site_aniso_U_12
Re1 0.0885(6) 0.0720(5) 0.0830(5) -0.0067(3) 0.0430(4) 0.0043(3)
Re2 0.1467(9) 0.1295(9) 0.0823(6) 0.0142(5) 0.0554(6) 0.0672(7)
Co1 0.0543(11) 0.0574(12) 0.0612(11) -0.0013(9) 0.0261(9) -0.0014(9)
N1 0.081(8) 0.064(7) 0.111(10) -0.002(7) 0.046(7) 0.013(6)
N2 0.069(7) 0.055(6) 0.070(6) -0.003(5) 0.034(5) 0.006(5)
N3 0.055(6) 0.053(6) 0.060(5) -0.001(4) 0.015(4) 0.000(4)
N4 0.052(6) 0.071(7) 0.066(6) 0.011(5) 0.017(5) -0.004(5)
N5 0.069(7) 0.059(7) 0.073(7) 0.009(5) 0.015(6) -0.012(6)
N6 0.056(6) 0.080(8) 0.068(6) -0.005(6) 0.023(5) 0.003(6)
N7 0.067(7) 0.061(7) 0.062(6) -0.001(5) 0.022(5) 0.003(5)
N8 0.125(8) 0.138(9) 0.091(6) -0.006(6) 0.047(6) 0.036(7)
C1 0.16(3) 0.114(19) 0.110(17) -0.029(14) 0.021(16) 0.004(17)
C2 0.13(2) 0.18(3) 0.076(12) -0.013(14) 0.044(13) -0.014(19)
C3 0.14(2) 0.126(19) 0.108(14) -0.037(14) 0.081(15) 0.008(15)
C4 0.16(2) 0.094(16) 0.14(2) -0.039(15) 0.068(17) 0.004(15)
C5 0.16(2) 0.077(13) 0.18(3) -0.027(13) 0.11(2) -0.003(13)
C6 0.13(2) 0.123(18) 0.097(14) -0.031(13) 0.041(13) -0.047(16)
C7 0.125(8) 0.096(7) 0.138(8) -0.014(6) 0.089(7) 0.004(6)
C8 0.128(8) 0.096(7) 0.144(8) -0.010(6) 0.084(7) 0.001(6)
C9 0.129(8) 0.095(7) 0.145(8) -0.009(6) 0.085(7) 0.000(6)
C10 0.126(8) 0.097(7) 0.146(8) -0.013(6) 0.085(7) -0.004(6)
C11 0.127(8) 0.102(7) 0.143(8) -0.015(6) 0.083(7) 0.000(6)
C12 0.123(8) 0.100(7) 0.140(8) -0.013(6) 0.085(7) -0.001(6)
C13 0.076(9) 0.057(8) 0.068(7) -0.010(6) 0.030(7) -0.010(6)
C14 0.090(12) 0.067(10) 0.098(11) -0.017(8) 0.023(9) -0.013(8)
C15 0.085(10) 0.060(8) 0.078(9) 0.005(7) 0.028(8) -0.006(7)
C16 0.082(10) 0.064(9) 0.074(8) -0.002(7) 0.035(7) -0.009(7)
C17 0.054(7) 0.055(7) 0.074(7) 0.011(6) 0.024(6) -0.001(5)
C18 0.059(7) 0.061(8) 0.068(7) -0.005(6) 0.035(6) 0.000(6)
C19 0.074(9) 0.065(9) 0.093(10) -0.011(7) 0.044(8) -0.010(7)
C20 0.071(9) 0.054(7) 0.074(8) -0.002(6) 0.035(7) -0.004(6)
C21 0.062(8) 0.063(8) 0.073(8) -0.006(7) 0.012(6) 0.015(6)
C22 0.053(7) 0.061(7) 0.060(6) 0.003(6) 0.020(5) 0.001(6)
C23 0.047(6) 0.066(8) 0.061(6) 0.007(6) 0.019(5) 0.000(5)
C24 0.085(10) 0.065(8) 0.076(8) -0.005(7) 0.036(7) -0.017(7)
C25 0.112(14) 0.082(11) 0.092(10) -0.009(9) 0.050(10) -0.043(10)
C26 0.088(11) 0.124(16) 0.074(9) 0.013(10) 0.046(9) -0.014(11)
C27 0.068(9) 0.084(10) 0.070(8) 0.001(7) 0.031(7) -0.001(7)
C28 0.052(8) 0.086(11) 0.094(10) 0.020(8) 0.025(7) 0.005(7)
C29 0.071(11) 0.137(19) 0.104(13) 0.010(12) 0.003(10) 0.009(11)
C30 0.068(11) 0.131(18) 0.119(15) -0.003(13) 0.026(10) 0.008(11)
C31 0.096(14) 0.117(16) 0.080(10) 0.001(10) 0.026(9) -0.024(12)
C32 0.102(13) 0.091(12) 0.077(10) 0.001(8) 0.037(9) -0.019(10)
C33 0.093(12) 0.076(10) 0.078(9) 0.000(8) 0.044(8) -0.005(8)
C34 0.089(12) 0.133(17) 0.069(9) -0.008(9) 0.032(8) 0.022(11)
C35 0.136(19) 0.17(2) 0.081(11) -0.036(13) 0.025(12) 0.064(18)
C36 0.092(13) 0.17(2) 0.083(11) 0.007(12) 0.028(10) 0.059(14)
C37 0.087(12) 0.092(12) 0.089(10) 0.000(9) 0.038(9) 0.022(9)
C38 0.057(8) 0.076(10) 0.081(9) 0.012(7) 0.019(7) 0.009(7)
C39 0.093(12) 0.075(11) 0.095(11) -0.004(9) 0.032(9) 0.018(9)
C40 0.077(10) 0.099(13) 0.088(10) 0.019(9) 0.035(8) 0.015(9)
C41 0.131(16) 0.077(11) 0.066(8) -0.007(7) 0.034(9) -0.019(10)
C42 0.065(8) 0.056(7) 0.068(7) -0.005(6) 0.021(6) 0.003(6)
C43 0.126(7) 0.136(8) 0.093(6) -0.008(5) 0.046(6) 0.031(6)
C44 0.126(7) 0.138(8) 0.095(6) -0.007(5) 0.043(6) 0.029(6)
C45 0.130(8) 0.139(8) 0.096(6) -0.009(6) 0.043(6) 0.034(7)
C46 0.127(8) 0.140(8) 0.095(6) -0.009(6) 0.041(6) 0.031(7)
C47 0.125(8) 0.137(8) 0.092(6) -0.007(6) 0.042(6) 0.031(7)
C48 0.121(7) 0.133(8) 0.087(6) -0.007(5) 0.049(6) 0.033(6)
C49 0.27(2) 0.124(12) 0.160(12) -0.022(9) 0.106(14) -0.010(12)
C50 0.27(2) 0.123(12) 0.159(12) -0.022(9) 0.104(14) -0.012(12)
C51 0.27(2) 0.125(12) 0.158(12) -0.022(9) 0.105(14) -0.008(12)
C52 0.27(2) 0.128(12) 0.160(12) -0.022(9) 0.105(14) -0.010(12)
C53 0.27(2) 0.125(12) 0.161(12) -0.022(9) 0.105(14) -0.010(12)
C54 0.27(2) 0.127(12) 0.163(12) -0.018(9) 0.103(14) -0.011(12)
P1 0.107(4) 0.075(3) 0.106(3) -0.019(3) -0.006(3) 0.012(3)
F1 0.207(18) 0.102(11) 0.184(15) -0.025(9) -0.001(13) 0.046(11)
F2 0.27(3) 0.21(2) 0.21(2) -0.034(16) -0.033(19) -0.15(2)
F3 0.143(12) 0.126(11) 0.152(11) -0.031(9) 0.052(9) 0.010(9)
F4 0.211(18) 0.150(14) 0.139(12) -0.036(10) -0.028(12) 0.088(13)
F5 0.27(2) 0.143(14) 0.104(9) -0.010(8) 0.070(11) -0.011(13)
F6 0.28(2) 0.099(9) 0.104(8) -0.025(7) -0.006(11) 0.073(12)
P2 0.100(4) 0.160(5) 0.081(3) -0.039(3) 0.048(3) -0.058(4)
F7 0.191(11) 0.233(12) 0.146(9) -0.036(9) 0.050(8) -0.012(10)
F8 0.198(10) 0.223(11) 0.162(8) -0.020(9) 0.048(8) -0.057(9)
F9 0.179(10) 0.199(11) 0.110(7) -0.025(8) 0.032(7) -0.041(9)
F10 0.201(11) 0.216(11) 0.134(8) -0.021(9) 0.042(8) -0.035(10)
F11 0.188(10) 0.220(11) 0.143(8) -0.013(8) 0.051(8) -0.064(9)
F12 0.185(10) 0.223(11) 0.151(9) -0.045(9) 0.022(8) -0.043(10)
P3 0.067(3) 0.147(5) 0.092(3) 0.002(3) 0.015(2) 0.001(3)
F13 0.146(10) 0.289(14) 0.184(10) 0.005(10) 0.043(9) -0.019(10)
F14 0.130(9) 0.270(14) 0.170(10) -0.013(10) 0.032(8) -0.040(9)
F15 0.127(9) 0.262(13) 0.195(10) 0.004(10) 0.016(8) -0.018(9)
F16 0.147(9) 0.256(14) 0.152(9) -0.009(9) 0.046(8) -0.007(10)
F17 0.131(9) 0.251(14) 0.195(10) 0.001(10) 0.005(9) -0.025(9)
F18 0.150(9) 0.257(13) 0.189(10) -0.009(10) 0.032(8) -0.022(9)
P4 0.107(4) 0.089(4) 0.130(4) 0.039(3) 0.020(3) -0.019(3)
F19 0.118(9) 0.095(8) 0.146(10) 0.022(7) -0.007(8) 0.004(7)
F20 0.149(11) 0.106(9) 0.109(8) 0.014(7) 0.037(7) -0.017(8)
F21 0.143(12) 0.109(11) 0.188(14) 0.022(9) -0.020(11) -0.026(9)
F22 0.103(8) 0.145(12) 0.158(11) 0.053(9) 0.038(8) -0.001(8)
F23 0.21(2) 0.164(16) 0.180(16) 0.046(12) 0.098(15) -0.024(13)
F24 0.140(11) 0.107(9) 0.104(7) -0.010(6) 0.028(7) -0.026(8)
P5 0.302(13) 0.111(5) 0.098(4) 0.004(4) 0.090(6) 0.051(6)
F25 0.44(2) 0.193(13) 0.225(13) -0.001(11) 0.083(14) 0.055(14)
F26 0.43(2) 0.171(13) 0.228(13) 0.016(11) 0.094(14) 0.073(13)
F27 0.43(2) 0.179(13) 0.217(12) 0.008(11) 0.108(14) 0.066(13)
F28 0.44(2) 0.166(13) 0.210(12) 0.001(11) 0.100(14) 0.059(13)
F29 0.44(2) 0.172(12) 0.207(12) -0.016(10) 0.109(14) 0.071(13)
F30 0.44(2) 0.182(13) 0.211(12) -0.004(11) 0.110(14) 0.056(13)

loop_
_atom_type_symbol
_atom_type_description
_atom_type_scat_dispersion_real
_atom_type_scat_dispersion_imag
_atom_type_scat_source
C C 0.0181 0.0091 'International Tables Vol C Tables 4.2.6.8 and 6.1.1.4'
H H 0.0000 0.0000 'International Tables Vol C Tables 4.2.6.8 and 6.1.1.4'
Co Co -2.3653 3.6143 'International Tables Vol C Tables 4.2.6.8 and 6.1.1.4'
F F 0.0727 0.0534 'International Tables Vol C Tables 4.2.6.8 and 6.1.1.4'
N N 0.0311 0.0180 'International Tables Vol C Tables 4.2.6.8 and 6.1.1.4'
P P 0.2955 0.4335 'International Tables Vol C Tables 4.2.6.8 and 6.1.1.4'
Re Re -5.2083 5.8923 'International Tables Vol C Tables 4.2.6.8 and 6.1.1.4'

loop_
_exptl_crystal_face_index_h
_exptl_crystal_face_index_k
_exptl_crystal_face_index_l
_exptl_crystal_face_perp_dist
-2 -2 -5 0.0133
2 2 5 0.0033
2 -5 -2 0.0415
-2 5 2 0.0415
-1 -5 4 0.0226
1 5 -3 0.0355
3 -1 -5 0.0324
4 -2 5 0.0171
-3 1 5 0.0452
-3 5 -5 0.0309

loop_
_geom_angle_atom_site_label_1
_geom_angle_atom_site_label_2
_geom_angle_atom_site_label_3
_geom_angle
_geom_angle_site_symmetry_1
_geom_angle_site_symmetry_3
_geom_angle_publ_flag
C2 Re1 C1 36.8(4) . . ?
C2 Re1 C4 65.4(10) . . ?
C2 Re1 C5 78.4(11) . . ?
C2 Re1 C7 144.4(8) . . ?
C2 Re1 C8 114.7(10) . . ?
C2 Re1 C9 99.1(10) . . ?
C2 Re1 C12 178.3(7) . . ?
C3 Re1 C1 67.5(9) . . ?
C3 Re1 C2 37.2(4) . . ?
C3 Re1 C4 37.2(3) . . ?
C3 Re1 C5 68.1(8) . . ?
C3 Re1 C6 80.3(10) . . ?
C3 Re1 C7 176.5(9) . . ?
C3 Re1 C8 141.4(7) . . ?
C3 Re1 C9 108.9(8) . . ?
C3 Re1 C12 141.2(8) . . ?
C4 Re1 C1 77.4(11) . . ?
C4 Re1 C5 37.0(3) . . ?
C4 Re1 C8 177.4(8) . . ?
C4 Re1 C9 140.4(7) . . ?
C4 Re1 C12 113.7(9) . . ?
C5 Re1 C1 66.3(9) . . ?
C6 Re1 C1 36.8(3) . . ?
C6 Re1 C2 66.4(9) . . ?
C6 Re1 C4 66.1(9) . . ?
C6 Re1 C5 36.9(3) . . ?
C6 Re1 C7 103.2(9) . . ?
C6 Re1 C8 116.4(9) . . ?
C6 Re1 C9 143.5(8) . . ?
C6 Re1 C12 114.7(8) . . ?
C7 Re1 C1 115.5(9) . . ?
C7 Re1 C4 144.1(7) . . ?
C7 Re1 C5 114.6(8) . . ?
C7 Re1 C8 37.1(3) . . ?
C7 Re1 C9 68.5(7) . . ?
C7 Re1 C12 37.1(3) . . ?
C8 Re1 C1 104.1(10) . . ?
C8 Re1 C5 145.5(7) . . ?
C8 Re1 C12 66.3(8) . . ?
C9 Re1 C1 112.6(9) . . ?
C9 Re1 C5 177.0(8) . . ?
C9 Re1 C8 37.2(3) . . ?
C9 Re1 C12 80.8(9) . . ?
C10 Re1 C1 141.5(7) . . ?
C10 Re1 C2 110.8(9) . . ?
C10 Re1 C3 96.4(9) . . ?
C10 Re1 C4 111.3(8) . . ?
C10 Re1 C5 141.8(8) . . ?
C10 Re1 C6 176.6(8) . . ?
C10 Re1 C7 80.1(8) . . ?
C10 Re1 C8 66.1(8) . . ?
C10 Re1 C9 37.5(3) . . ?
C10 Re1 C12 68.1(7) . . ?
C11 Re1 C1 177.0(8) . . ?
C11 Re1 C2 140.8(7) . . ?
C11 Re1 C3 109.5(8) . . ?
C11 Re1 C4 99.9(9) . . ?
C11 Re1 C5 112.4(10) . . ?
C11 Re1 C6 143.4(7) . . ?
C11 Re1 C7 67.5(7) . . ?
C11 Re1 C8 78.5(9) . . ?
C11 Re1 C9 68.5(8) . . ?
C11 Re1 C10 38.1(4) . . ?
C11 Re1 C12 37.6(3) . . ?
C12 Re1 C1 144.8(7) . . ?
C12 Re1 C5 101.7(10) . . ?
C43 Re2 C48 37.0(2) . . ?
C43 Re2 C49 111.9(7) . . ?
C43 Re2 C50 99.6(6) . . ?
C43 Re2 C51 112.2(7) . . ?
C43 Re2 C52 143.0(8) . . ?
C43 Re2 C53 174.7(7) . . ?
C43 Re2 C54 141.5(8) . . ?
C44 Re2 C43 38.2(2) . . ?
C44 Re2 C47 82.6(4) . . ?
C44 Re2 C48 68.5(3) . . ?
C44 Re2 C49 141.5(8) . . ?
C44 Re2 C50 112.2(7) . . ?
C44 Re2 C51 100.7(6) . . ?
C44 Re2 C52 114.2(7) . . ?
C44 Re2 C53 144.7(8) . . ?
C44 Re2 C54 175.5(7) . . ?
C45 Re2 C43 70.3(4) . . ?
C45 Re2 C44 39.9(3) . . ?
C45 Re2 C46 40.3(3) . . ?
C45 Re2 C47 71.0(4) . . ?
C45 Re2 C48 82.6(4) . . ?
C45 Re2 C49 177.4(6) . . ?
C45 Re2 C50 143.9(8) . . ?
C45 Re2 C51 114.2(7) . . ?
C45 Re2 C52 102.2(6) . . ?
C45 Re2 C53 114.5(7) . . ?
C45 Re2 C54 143.5(8) . . ?
C46 Re2 C43 82.6(4) . . ?
C46 Re2 C44 71.8(4) . . ?
C46 Re2 C47 38.8(3) . . ?
C46 Re2 C48 69.1(4) . . ?
C46 Re2 C49 140.4(8) . . ?
C46 Re2 C50 175.8(8) . . ?
C46 Re2 C51 146.2(8) . . ?
C46 Re2 C52 115.7(8) . . ?
C46 Re2 C53 102.5(7) . . ?
C46 Re2 C54 112.7(8) . . ?
C47 Re2 C43 67.9(3) . . ?
C47 Re2 C48 37.3(2) . . ?
C47 Re2 C49 110.8(7) . . ?
C47 Re2 C50 138.9(8) . . ?
C47 Re2 C51 174.7(8) . . ?
C47 Re2 C52 145.9(8) . . ?
C47 Re2 C53 115.2(7) . . ?
C47 Re2 C54 101.3(6) . . ?
C48 Re2 C49 100.0(6) . . ?
C48 Re2 C50 110.6(7) . . ?
C48 Re2 C51 140.2(8) . . ?
C48 Re2 C52 174.9(7) . . ?
C48 Re2 C53 143.5(8) . . ?
C48 Re2 C54 113.4(7) . . ?
C49 Re2 C54 35.0(3) . . ?
C50 Re2 C49 35.4(3) . . ?
C50 Re2 C53 75.2(4) . . ?
C50 Re2 C54 63.4(4) . . ?
C51 Re2 C49 64.0(5) . . ?
C51 Re2 C50 36.0(3) . . ?
C51 Re2 C52 36.1(3) . . ?
C51 Re2 C53 64.2(4) . . ?
C51 Re2 C54 75.2(4) . . ?
C52 Re2 C49 75.2(4) . . ?
C52 Re2 C50 64.5(5) . . ?
C52 Re2 C53 35.6(3) . . ?
C52 Re2 C54 63.6(4) . . ?
C53 Re2 C49 63.2(4) . . ?
C53 Re2 C54 35.1(3) . . ?
N2 Co1 N4 164.9(5) . . ?
N2 Co1 N5 89.6(5) . . ?
N3 Co1 N2 83.1(5) . . ?
N3 Co1 N4 81.8(5) . . ?
N3 Co1 N5 95.9(5) . . ?
N3 Co1 N6 177.7(5) . . ?
N3 Co1 N7 98.3(5) . . ?
N4 Co1 N5 92.5(5) . . ?
N6 Co1 N2 98.3(5) . . ?
N6 Co1 N4 96.7(5) . . ?
N6 Co1 N5 82.3(5) . . ?
N6 Co1 N7 83.5(5) . . ?
N7 Co1 N2 92.1(5) . . ?
N7 Co1 N4 89.5(5) . . ?
N7 Co1 N5 165.7(5) . . ?
C7 N1 H1 117.6 . . ?
C20 N1 H1 117.6 . . ?
C20 N1 C7 124.8(15) . . ?
C13 N2 Co1 127.7(9) . . ?
C13 N2 C17 120.3(12) . . ?
C17 N2 Co1 112.0(9) . . ?
C18 N3 Co1 117.9(9) . . ?
C22 N3 Co1 120.0(8) . . ?
C22 N3 C18 122.0(11) . . ?
C23 N4 Co1 112.4(9) . . ?
C27 N4 Co1 126.5(11) . . ?
C27 N4 C23 121.1(13) . . ?
C28 N5 Co1 126.8(12) . . ?
C28 N5 C32 120.2(15) . . ?
C32 N5 Co1 112.9(12) . . ?
C33 N6 Co1 117.8(11) . . ?
C37 N6 Co1 117.9(10) . . ?
C37 N6 C33 124.3(14) . . ?
C38 N7 Co1 113.6(9) . . ?
C42 N7 Co1 127.5(10) . . ?
C42 N7 C38 118.9(12) . . ?
C35 N8 H8 115.2 . . ?
C43 N8 H8 115.2 . . ?
C43 N8 C35 129.6(17) . . ?
Re1 C1 H1A 132.0 . . ?
C2 C1 Re1 70.0(13) . . ?
C2 C1 H1A 120.9 . . ?
C6 C1 Re1 69.8(13) . . ?
C6 C1 H1A 120.9 . . ?
C6 C1 C2 118(2) . . ?
Re1 C2 H2 129.9 . . ?
C1 C2 Re1 73.2(13) . . ?
C1 C2 H2 118.5 . . ?
C3 C2 Re1 71.1(10) . . ?
C3 C2 C1 123(2) . . ?
C3 C2 H2 118.5 . . ?
Re1 C3 H3 126.1 . . ?
C2 C3 Re1 71.7(11) . . ?
C2 C3 H3 122.0 . . ?
C2 C3 C4 116(2) . . ?
C4 C3 Re1 71.9(11) . . ?
C4 C3 H3 122.0 . . ?
Re1 C4 H4 131.8 . . ?
C3 C4 Re1 70.9(11) . . ?
C3 C4 H4 118.3 . . ?
C3 C4 C5 123(2) . . ?
C5 C4 Re1 72.3(13) . . ?
C5 C4 H4 118.3 . . ?
Re1 C5 H5 129.9 . . ?
C4 C5 Re1 70.8(13) . . ?
C4 C5 H5 121.2 . . ?
C6 C5 Re1 70.4(12) . . ?
C6 C5 C4 118(2) . . ?
C6 C5 H5 121.2 . . ?
Re1 C6 H6 126.6 . . ?
C1 C6 Re1 73.4(13) . . ?
C1 C6 H6 119.3 . . ?
C5 C6 Re1 72.7(12) . . ?
C5 C6 C1 121(2) . . ?
C5 C6 H6 119.3 . . ?
N1 C7 Re1 127.3(15) . . ?
C8 C7 Re1 72.0(12) . . ?
C8 C7 N1 124.3(16) . . ?
C8 C7 C12 119(2) . . ?
C12 C7 Re1 72.3(12) . . ?
C12 C7 N1 116.6(15) . . ?
Re1 C8 H8A 133.2 . . ?
C7 C8 Re1 70.9(12) . . ?
C7 C8 H8A 118.2 . . ?
C7 C8 C9 124(2) . . ?
C9 C8 Re1 71.4(13) . . ?
C9 C8 H8A 118.2 . . ?
Re1 C9 H9 129.3 . . ?
C8 C9 Re1 71.4(12) . . ?
C8 C9 H9 122.1 . . ?
C10 C9 Re1 69.2(13) . . ?
C10 C9 C8 116(2) . . ?
C10 C9 H9 122.1 . . ?
Re1 C10 H10 129.6 . . ?
C9 C10 Re1 73.3(14) . . ?
C9 C10 H10 119.2 . . ?
C11 C10 Re1 70.4(14) . . ?
C11 C10 C9 122(2) . . ?
C11 C10 H10 119.2 . . ?
Re1 C11 H11 127.2 . . ?
C10 C11 Re1 71.5(14) . . ?
C10 C11 H11 119.3 . . ?
C10 C11 C12 121(2) . . ?
C12 C11 Re1 74.1(13) . . ?
C12 C11 H11 119.3 . . ?
Re1 C12 H12 133.1 . . ?
C7 C12 Re1 70.6(12) . . ?
C7 C12 C11 118(2) . . ?
C7 C12 H12 120.9 . . ?
C11 C12 Re1 68.3(13) . . ?
C11 C12 H12 120.9 . . ?
N2 C13 H13 118.5 . . ?
N2 C13 C14 123.0(15) . . ?
C14 C13 H13 118.5 . . ?
C13 C14 H14 120.8 . . ?
C13 C14 C15 118.5(16) . . ?
C15 C14 H14 120.8 . . ?
C14 C15 H15 119.5 . . ?
C14 C15 C16 121.1(15) . . ?
C16 C15 H15 119.5 . . ?
C15 C16 H16 121.0 . . ?
C17 C16 C15 118.0(14) . . ?
C17 C16 H16 121.0 . . ?
N2 C17 C18 113.9(11) . . ?
C16 C17 N2 119.1(13) . . ?
C16 C17 C18 127.0(13) . . ?
N3 C18 C17 113.1(11) . . ?
N3 C18 C19 119.9(13) . . ?
C19 C18 C17 126.9(13) . . ?
C18 C19 H19 121.2 . . ?
C18 C19 C20 117.6(13) . . ?
C20 C19 H19 121.2 . . ?
N1 C20 C19 122.2(13) . . ?
N1 C20 C21 117.2(14) . . ?
C21 C20 C19 120.6(13) . . ?
C20 C21 H21 120.5 . . ?
C22 C21 C20 119.0(14) . . ?
C22 C21 H21 120.5 . . ?
N3 C22 C23 109.7(11) . . ?
C21 C22 N3 120.8(13) . . ?
C21 C22 C23 129.5(14) . . ?
N4 C23 C22 115.9(12) . . ?
N4 C23 C24 120.3(12) . . ?
C24 C23 C22 123.8(13) . . ?
C23 C24 H24 122.5 . . ?
C23 C24 C25 115.0(15) . . ?
C25 C24 H24 122.5 . . ?
C24 C25 H25 118.1 . . ?
C26 C25 C24 123.8(17) . . ?
C26 C25 H25 118.1 . . ?
C25 C26 H26 120.5 . . ?
C25 C26 C27 119.1(16) . . ?
C27 C26 H26 120.5 . . ?
N4 C27 C26 120.7(15) . . ?
N4 C27 H27 119.6 . . ?
C26 C27 H27 119.6 . . ?
N5 C28 H28 118.7 . . ?
N5 C28 C29 122.6(18) . . ?
C29 C28 H28 118.7 . . ?
C28 C29 H29 122.1 . . ?
C30 C29 C28 115.8(19) . . ?
C30 C29 H29 122.1 . . ?
C29 C30 H30 118.8 . . ?
C31 C30 C29 122(2) . . ?
C31 C30 H30 118.8 . . ?
C30 C31 H31 120.3 . . ?
C30 C31 C32 119(2) . . ?
C32 C31 H31 120.3 . . ?
N5 C32 C33 113.3(15) . . ?
C31 C32 N5 119.6(19) . . ?
C31 C32 C33 127.1(18) . . ?
N6 C33 C32 113.7(14) . . ?
C34 C33 N6 118.6(17) . . ?
C34 C33 C32 127.5(16) . . ?
C33 C34 H34 120.1 . . ?
C33 C34 C35 119.7(16) . . ?
C35 C34 H34 120.1 . . ?
C34 C35 N8 116.0(19) . . ?
C34 C35 C36 120.9(17) . . ?
C36 C35 N8 119(2) . . ?
C35 C36 H36 122.3 . . ?
C37 C36 C35 115.5(18) . . ?
C37 C36 H36 122.3 . . ?
N6 C37 C36 120.6(16) . . ?
N6 C37 C38 112.8(14) . . ?
C36 C37 C38 126.6(17) . . ?
N7 C38 C37 112.1(13) . . ?
N7 C38 C39 119.8(15) . . ?
C39 C38 C37 127.9(15) . . ?
C38 C39 H39 119.3 . . ?
C40 C39 C38 121.4(17) . . ?
C40 C39 H39 119.3 . . ?
C39 C40 H40 119.4 . . ?
C39 C40 C41 121.1(18) . . ?
C41 C40 H40 119.4 . . ?
C40 C41 H41 121.0 . . ?
C40 C41 C42 118.0(15) . . ?
C42 C41 H41 121.0 . . ?
N7 C42 C41 120.4(14) . . ?
N7 C42 H42 119.8 . . ?
C41 C42 H42 119.8 . . ?
N8 C43 Re2 124.7(13) . . ?
C44 C43 Re2 67.0(5) . . ?
C44 C43 N8 121.0(12) . . ?
C44 C43 C48 120.0 . . ?
C48 C43 Re2 72.7(5) . . ?
C48 C43 N8 118.2(13) . . ?
Re2 C44 H44 130.3 . . ?
C43 C44 Re2 74.8(5) . . ?
C43 C44 H44 120.0 . . ?
C45 C44 Re2 67.3(5) . . ?
C45 C44 C43 120.0 . . ?
C45 C44 H44 120.0 . . ?
Re2 C45 H45 128.1 . . ?
C44 C45 Re2 72.8(5) . . ?
C44 C45 H45 120.0 . . ?
C44 C45 C46 120.0 . . ?
C46 C45 Re2 71.2(5) . . ?
C46 C45 H45 120.0 . . ?
Re2 C46 H46 129.2 . . ?
C45 C46 Re2 68.5(5) . . ?
C45 C46 H46 120.0 . . ?
C47 C46 Re2 74.6(5) . . ?
C47 C46 C45 120.0 . . ?
C47 C46 H46 120.0 . . ?
Re2 C47 H47 132.4 . . ?
C46 C47 Re2 66.6(5) . . ?
C46 C47 H47 120.0 . . ?
C46 C47 C48 120.0 . . ?
C48 C47 Re2 73.9(5) . . ?
C48 C47 H47 120.0 . . ?
Re2 C48 H48 134.4 . . ?
C43 C48 Re2 70.2(5) . . ?
C43 C48 H48 120.0 . . ?
C47 C48 Re2 68.8(5) . . ?
C47 C48 C43 120.0 . . ?
C47 C48 H48 120.0 . . ?
Re2 C49 H49 128.5 . . ?
C50 C49 Re2 70.7(8) . . ?
C50 C49 H49 120.0 . . ?
C54 C49 Re2 73.0(8) . . ?
C54 C49 H49 120.0 . . ?
C54 C49 C50 120.0 . . ?
Re2 C50 H50 127.2 . . ?
C49 C50 Re2 73.9(7) . . ?
C49 C50 H50 120.0 . . ?
C49 C50 C51 120.0 . . ?
C51 C50 Re2 70.9(7) . . ?
C51 C50 H50 120.0 . . ?
Re2 C51 H51 126.3 . . ?
C50 C51 Re2 73.1(7) . . ?
C50 C51 H51 120.0 . . ?
C52 C51 Re2 72.4(8) . . ?
C52 C51 C50 120.0 . . ?
C52 C51 H51 120.0 . . ?
Re2 C52 H52 126.7 . . ?
C51 C52 Re2 71.5(8) . . ?
C51 C52 H52 120.0 . . ?
C53 C52 Re2 73.8(8) . . ?
C53 C52 C51 120.0 . . ?
C53 C52 H52 120.0 . . ?
Re2 C53 H53 128.1 . . ?
C52 C53 Re2 70.6(7) . . ?
C52 C53 H53 120.0 . . ?
C52 C53 C54 120.0 . . ?
C54 C53 Re2 73.5(7) . . ?
C54 C53 H53 120.0 . . ?
Re2 C54 H54 128.9 . . ?
C49 C54 Re2 72.0(8) . . ?
C49 C54 C53 120.0 . . ?
C49 C54 H54 120.0 . . ?
C53 C54 Re2 71.4(7) . . ?
C53 C54 H54 120.0 . . ?
F1 P1 F6 84.2(9) . . ?
F2 P1 F1 92.7(14) . . ?
F2 P1 F3 98.4(15) . . ?
F2 P1 F4 98.2(16) . . ?
F2 P1 F5 170.3(13) . . ?
F2 P1 F6 87.7(14) . . ?
F3 P1 F1 92.6(10) . . ?
F3 P1 F5 87.5(9) . . ?
F3 P1 F6 173.2(11) . . ?
F4 P1 F1 168.3(14) . . ?
F4 P1 F3 90.2(10) . . ?
F4 P1 F5 89.4(13) . . ?
F4 P1 F6 91.8(9) . . ?
F5 P1 F1 79.3(11) . . ?
F5 P1 F6 86.1(10) . . ?
F7 P2 F8 86.5(15) . . ?
F7 P2 F9 91.5(11) . . ?
F7 P2 F10 172.1(14) . . ?
F7 P2 F11 102.2(16) . . ?
F7 P2 F12 91.6(12) . . ?
F8 P2 F9 87.2(11) . . ?
F8 P2 F10 85.8(14) . . ?
F8 P2 F12 102.9(11) . . ?
F9 P2 F10 86.7(11) . . ?
F9 P2 F12 169.7(11) . . ?
F10 P2 F12 91.6(11) . . ?
F11 P2 F8 170.6(16) . . ?
F11 P2 F9 89.1(10) . . ?
F11 P2 F10 85.4(13) . . ?
F11 P2 F12 80.7(11) . . ?
F14 P3 F13 93.2(12) . . ?
F14 P3 F17 170.3(15) . . ?
F15 P3 F13 77.8(14) . . ?
F15 P3 F14 76.6(14) . . ?
F15 P3 F16 99.7(14) . . ?
F15 P3 F17 93.9(13) . . ?
F15 P3 F18 174.4(13) . . ?
F16 P3 F13 177.5(15) . . ?
F16 P3 F14 86.2(11) . . ?
F16 P3 F17 93.7(13) . . ?
F16 P3 F18 83.7(13) . . ?
F17 P3 F13 86.6(13) . . ?
F18 P3 F13 98.8(15) . . ?
F18 P3 F14 99.3(14) . . ?
F18 P3 F17 90.3(12) . . ?
F19 P4 F22 179.7(11) . . ?
F20 P4 F19 91.5(9) . . ?
F20 P4 F21 85.9(9) . . ?
F20 P4 F22 88.5(8) . . ?
F21 P4 F19 89.0(8) . . ?
F21 P4 F22 91.3(9) . . ?
F23 P4 F19 85.9(10) . . ?
F23 P4 F20 176.0(11) . . ?
F23 P4 F21 91.0(12) . . ?
F23 P4 F22 94.0(11) . . ?
F23 P4 F24 93.7(10) . . ?
F24 P4 F19 89.0(8) . . ?
F24 P4 F20 89.4(7) . . ?
F24 P4 F21 174.8(11) . . ?
F24 P4 F22 90.6(9) . . ?
F25 P5 F26 93.0(15) . . ?
F25 P5 F27 98(2) . . ?
F25 P5 F28 175.6(15) . . ?
F25 P5 F29 90.5(17) . . ?
F25 P5 F30 99.8(18) . . ?
F26 P5 F28 91.3(9) . . ?
F27 P5 F26 88.9(16) . . ?
F27 P5 F28 81.1(17) . . ?
F27 P5 F29 88.5(16) . . ?
F27 P5 F30 161.6(19) . . ?
F29 P5 F26 175.9(15) . . ?
F29 P5 F28 85.2(15) . . ?
F30 P5 F26 94.9(16) . . ?
F30 P5 F28 80.9(18) . . ?
F30 P5 F29 86.6(17) . . ?

loop_
_geom_bond_atom_site_label_1
_geom_bond_atom_site_label_2
_geom_bond_distance
_geom_bond_site_symmetry_2
_geom_bond_publ_flag
Re1 C1 2.25(2) . ?
Re1 C2 2.21(2) . ?
Re1 C3 2.200(16) . ?
Re1 C4 2.21(2) . ?
Re1 C5 2.23(2) . ?
Re1 C6 2.20(2) . ?
Re1 C7 2.209(19) . ?
Re1 C8 2.22(2) . ?
Re1 C9 2.22(2) . ?
Re1 C10 2.17(2) . ?
Re1 C11 2.16(3) . ?
Re1 C12 2.23(2) . ?
Re2 C43 2.183(13) . ?
Re2 C44 2.082(15) . ?
Re2 C45 2.011(16) . ?
Re2 C46 2.046(15) . ?
Re2 C47 2.150(14) . ?
Re2 C48 2.215(12) . ?
Re2 C49 2.31(2) . ?
Re2 C50 2.27(2) . ?
Re2 C51 2.24(2) . ?
Re2 C52 2.257(19) . ?
Re2 C53 2.30(2) . ?
Re2 C54 2.32(2) . ?
Co1 N2 1.963(12) . ?
Co1 N3 1.846(11) . ?
Co1 N4 1.971(12) . ?
Co1 N5 1.985(12) . ?
Co1 N6 1.849(12) . ?
Co1 N7 1.912(11) . ?
N1 H1 0.8800 . ?
N1 C7 1.44(2) . ?
N1 C20 1.350(19) . ?
N2 C13 1.312(18) . ?
N2 C17 1.399(17) . ?
N3 C18 1.364(17) . ?
N3 C22 1.361(18) . ?
N4 C23 1.356(18) . ?
N4 C27 1.328(19) . ?
N5 C28 1.30(2) . ?
N5 C32 1.36(2) . ?
N6 C33 1.35(2) . ?
N6 C37 1.31(2) . ?
N7 C38 1.372(19) . ?
N7 C42 1.347(17) . ?
N8 H8 0.8800 . ?
N8 C35 1.44(3) . ?
N8 C43 1.42(2) . ?
C1 H1A 0.9500 . ?
C1 C2 1.407(12) . ?
C1 C6 1.407(12) . ?
C2 H2 0.9500 . ?
C2 C3 1.406(12) . ?
C3 H3 0.9500 . ?
C3 C4 1.408(12) . ?
C4 H4 0.9500 . ?
C4 C5 1.410(12) . ?
C5 H5 0.9500 . ?
C5 C6 1.404(12) . ?
C6 H6 0.9500 . ?
C7 C8 1.411(12) . ?
C7 C12 1.413(12) . ?
C8 H8A 0.9500 . ?
C8 C9 1.417(12) . ?
C9 H9 0.9500 . ?
C9 C10 1.413(12) . ?
C10 H10 0.9500 . ?
C10 C11 1.411(12) . ?
C11 H11 0.9500 . ?
C11 C12 1.415(12) . ?
C12 H12 0.9500 . ?
C13 H13 0.9500 . ?
C13 C14 1.35(2) . ?
C14 H14 0.9500 . ?
C14 C15 1.37(3) . ?
C15 H15 0.9500 . ?
C15 C16 1.40(2) . ?
C16 H16 0.9500 . ?
C16 C17 1.379(19) . ?
C17 C18 1.427(19) . ?
C18 C19 1.39(2) . ?
C19 H19 0.9500 . ?
C19 C20 1.43(2) . ?
C20 C21 1.39(2) . ?
C21 H21 0.9500 . ?
C21 C22 1.357(19) . ?
C22 C23 1.449(18) . ?
C23 C24 1.39(2) . ?
C24 H24 0.9500 . ?
C24 C25 1.43(2) . ?
C25 H25 0.9500 . ?
C25 C26 1.28(3) . ?
C26 H26 0.9500 . ?
C26 C27 1.38(3) . ?
C27 H27 0.9500 . ?
C28 H28 0.9500 . ?
C28 C29 1.40(3) . ?
C29 H29 0.9500 . ?
C29 C30 1.36(3) . ?
C30 H30 0.9500 . ?
C30 C31 1.34(3) . ?
C31 H31 0.9500 . ?
C31 C32 1.36(3) . ?
C32 C33 1.44(3) . ?
C33 C34 1.34(2) . ?
C34 H34 0.9500 . ?
C34 C35 1.39(3) . ?
C35 C36 1.42(3) . ?
C36 H36 0.9500 . ?
C36 C37 1.40(2) . ?
C37 C38 1.48(2) . ?
C38 C39 1.38(2) . ?
C39 H39 0.9500 . ?
C39 C40 1.30(2) . ?
C40 H40 0.9500 . ?
C40 C41 1.37(3) . ?
C41 H41 0.9500 . ?
C41 C42 1.42(3) . ?
C42 H42 0.9500 . ?
C43 C44 1.397(4) . ?
C43 C48 1.398(4) . ?
C44 H44 0.9500 . ?
C44 C45 1.397(4) . ?
C45 H45 0.9500 . ?
C45 C46 1.398(4) . ?
C46 H46 0.9500 . ?
C46 C47 1.397(4) . ?
C47 H47 0.9500 . ?
C47 C48 1.397(4) . ?
C48 H48 0.9500 . ?
C49 H49 0.9500 . ?
C49 C50 1.394(4) . ?
C49 C54 1.394(4) . ?
C50 H50 0.9500 . ?
C50 C51 1.395(4) . ?
C51 H51 0.9500 . ?
C51 C52 1.394(4) . ?
C52 H52 0.9500 . ?
C52 C53 1.394(4) . ?
C53 H53 0.9500 . ?
C53 C54 1.395(4) . ?
C54 H54 0.9500 . ?
P1 F1 1.620(18) . ?
P1 F2 1.42(2) . ?
P1 F3 1.544(16) . ?
P1 F4 1.540(16) . ?
P1 F5 1.61(2) . ?
P1 F6 1.639(16) . ?
P2 F7 1.42(2) . ?
P2 F8 1.54(2) . ?
P2 F9 1.602(16) . ?
P2 F10 1.61(3) . ?
P2 F11 1.47(2) . ?
P2 F12 1.622(19) . ?
P3 F13 1.56(2) . ?
P3 F14 1.543(19) . ?
P3 F15 1.48(3) . ?
P3 F16 1.52(2) . ?
P3 F17 1.56(2) . ?
P3 F18 1.52(3) . ?
P4 F19 1.626(15) . ?
P4 F20 1.596(14) . ?
P4 F21 1.615(16) . ?
P4 F22 1.649(17) . ?
P4 F23 1.569(18) . ?
P4 F24 1.595(14) . ?
P5 F25 1.580(13) . ?
P5 F26 1.591(12) . ?
P5 F27 1.586(13) . ?
P5 F28 1.599(12) . ?
P5 F29 1.586(13) . ?
P5 F30 1.586(13) . ?

loop_
_geom_hbond_atom_site_label_D
_geom_hbond_atom_site_label_H
_geom_hbond_atom_site_label_A
_geom_hbond_distance_DH
_geom_hbond_distance_HA
_geom_hbond_distance_DA
_geom_hbond_angle_DHA
_geom_hbond_site_symmetry_A
_geom_hbond_publ_flag
N1 H1 F5 0.88 2.09 2.94(2) 160.1 3_576 yes
N8 H8 F9 0.88 1.97 2.85(2) 172.4 . yes
C4 H4 F19 0.95 2.55 3.18(3) 124.1 4_476 yes
C16 H16 F10 0.95 2.44 3.19(2) 135.4 4_576 yes
C30 H30 F3 0.95 2.56 3.16(3) 121.6 . yes
C30 H30 F5 0.95 2.20 3.11(3) 160.2 . yes
C39 H39 F12 0.95 2.31 3.10(3) 140.2 4_676 yes
C51 H51 F10 0.95 2.43 3.17(3) 134.6 . yes

loop_
_geom_torsion_atom_site_label_1
_geom_torsion_atom_site_label_2
_geom_torsion_atom_site_label_3
_geom_torsion_atom_site_label_4
_geom_torsion
_geom_torsion_site_symmetry_1
_geom_torsion_site_symmetry_2
_geom_torsion_site_symmetry_3
_geom_torsion_site_symmetry_4
_geom_torsion_publ_flag
Re1 C1 C2 C3 -53(2) . . . . ?
Re1 C1 C6 C5 56.9(19) . . . . ?
Re1 C2 C3 C4 -58.3(17) . . . . ?
Re1 C3 C4 C5 -52(2) . . . . ?
Re1 C4 C5 C6 -54.3(19) . . . . ?
Re1 C5 C6 C1 -57(2) . . . . ?
Re1 C7 C8 C9 50(2) . . . . ?
Re1 C7 C12 C11 -50.7(19) . . . . ?
Re1 C8 C9 C10 54.7(19) . . . . ?
Re1 C9 C10 C11 53(2) . . . . ?
Re1 C10 C11 C12 57(2) . . . . ?
Re1 C11 C12 C7 51.8(19) . . . . ?
Re2 C43 C44 C45 -51.8(5) . . . . ?
Re2 C43 C48 C47 49.4(5) . . . . ?
Re2 C44 C45 C46 -55.4(4) . . . . ?
Re2 C45 C46 C47 -56.2(4) . . . . ?
Re2 C46 C47 C48 -53.2(5) . . . . ?
Re2 C47 C48 C43 -50.0(5) . . . . ?
Re2 C49 C50 C51 56.0(7) . . . . ?
Re2 C49 C54 C53 -54.9(6) . . . . ?
Re2 C50 C51 C52 57.4(7) . . . . ?
Re2 C51 C52 C53 57.7(7) . . . . ?
Re2 C52 C53 C54 56.6(7) . . . . ?
Re2 C53 C54 C49 55.2(7) . . . . ?
Co1 N2 C13 C14 174.9(12) . . . . ?
Co1 N2 C17 C16 -176.1(11) . . . . ?
Co1 N2 C17 C18 0.4(14) . . . . ?
Co1 N3 C18 C17 0.7(15) . . . . ?
Co1 N3 C18 C19 -176.0(11) . . . . ?
Co1 N3 C22 C21 177.1(10) . . . . ?
Co1 N3 C22 C23 -4.4(13) . . . . ?
Co1 N4 C23 C22 -1.6(14) . . . . ?
Co1 N4 C23 C24 177.6(10) . . . . ?
Co1 N4 C27 C26 -175.9(12) . . . . ?
Co1 N5 C28 C29 179.5(15) . . . . ?
Co1 N5 C32 C31 179.4(14) . . . . ?
Co1 N5 C32 C33 -0.6(18) . . . . ?
Co1 N6 C33 C32 -1.2(19) . . . . ?
Co1 N6 C33 C34 174.0(16) . . . . ?
Co1 N6 C37 C36 -177.4(18) . . . . ?
Co1 N6 C37 C38 2(2) . . . . ?
Co1 N7 C38 C37 -2.8(18) . . . . ?
Co1 N7 C38 C39 -179.2(13) . . . . ?
Co1 N7 C42 C41 178.2(11) . . . . ?
N1 C7 C8 Re1 123(2) . . . . ?
N1 C7 C8 C9 174(2) . . . . ?
N1 C7 C12 Re1 -123.5(18) . . . . ?
N1 C7 C12 C11 -174.3(19) . . . . ?
N1 C20 C21 C22 -178.7(14) . . . . ?
N2 Co1 N3 C18 -0.4(10) . . . . ?
N2 Co1 N3 C22 -177.6(9) . . . . ?
N2 Co1 N6 C33 89.1(12) . . . . ?
N2 Co1 N6 C37 -94.4(14) . . . . ?
N2 C13 C14 C15 3(3) . . . . ?
N2 C17 C18 N3 -0.7(17) . . . . ?
N2 C17 C18 C19 175.7(14) . . . . ?
N3 C18 C19 C20 1(2) . . . . ?
N3 C22 C23 N4 3.7(15) . . . . ?
N3 C22 C23 C24 -175.5(12) . . . . ?
N4 Co1 N3 C18 -179.8(10) . . . . ?
N4 Co1 N3 C22 3.0(9) . . . . ?
N4 Co1 N6 C33 -90.9(12) . . . . ?
N4 Co1 N6 C37 85.5(14) . . . . ?
N4 C23 C24 C25 -1(2) . . . . ?
N5 Co1 N3 C18 88.5(10) . . . . ?
N5 Co1 N3 C22 -88.7(9) . . . . ?
N5 Co1 N6 C33 0.7(12) . . . . ?
N5 Co1 N6 C37 177.1(14) . . . . ?
N5 C28 C29 C30 1(3) . . . . ?
N5 C32 C33 N6 1(2) . . . . ?
N5 C32 C33 C34 -173.5(19) . . . . ?
N6 C33 C34 C35 7(3) . . . . ?
N6 C37 C38 N7 0(2) . . . . ?
N6 C37 C38 C39 176.4(18) . . . . ?
N7 Co1 N3 C18 -91.5(10) . . . . ?
N7 Co1 N3 C22 91.3(9) . . . . ?
N7 Co1 N6 C33 -179.7(12) . . . . ?
N7 Co1 N6 C37 -3.2(14) . . . . ?
N7 C38 C39 C40 3(3) . . . . ?
N8 C35 C36 C37 162(2) . . . . ?
N8 C43 C44 Re2 -117.8(16) . . . . ?
N8 C43 C44 C45 -169.7(17) . . . . ?
N8 C43 C48 Re2 120.7(15) . . . . ?
N8 C43 C48 C47 170.1(16) . . . . ?
C1 C2 C3 Re1 54(2) . . . . ?
C1 C2 C3 C4 -4(4) . . . . ?
C2 C1 C6 Re1 -52(2) . . . . ?
C2 C1 C6 C5 5(3) . . . . ?
C2 C3 C4 Re1 58.2(17) . . . . ?
C2 C3 C4 C5 6(3) . . . . ?
C3 C4 C5 Re1 51(2) . . . . ?
C3 C4 C5 C6 -3(3) . . . . ?
C4 C5 C6 Re1 54.5(19) . . . . ?
C4 C5 C6 C1 -3(3) . . . . ?
C6 C1 C2 Re1 52(2) . . . . ?
C6 C1 C2 C3 -1(4) . . . . ?
C7 N1 C20 C19 -1(3) . . . . ?
C7 N1 C20 C21 -177.2(16) . . . . ?
C7 C8 C9 Re1 -50(2) . . . . ?
C7 C8 C9 C10 4(4) . . . . ?
C8 C7 C12 Re1 56.7(19) . . . . ?
C8 C7 C12 C11 6(3) . . . . ?
C8 C9 C10 Re1 -55.8(19) . . . . ?
C8 C9 C10 C11 -2(3) . . . . ?
C9 C10 C11 Re1 -55(2) . . . . ?
C9 C10 C11 C12 2(4) . . . . ?
C10 C11 C12 Re1 -56(2) . . . . ?
C10 C11 C12 C7 -4(3) . . . . ?
C12 C7 C8 Re1 -56.8(19) . . . . ?
C12 C7 C8 C9 -6(4) . . . . ?
C13 N2 C17 C16 4(2) . . . . ?
C13 N2 C17 C18 -179.7(12) . . . . ?
C13 C14 C15 C16 1(3) . . . . ?
C14 C15 C16 C17 -2(2) . . . . ?
C15 C16 C17 N2 0(2) . . . . ?
C15 C16 C17 C18 -176.5(14) . . . . ?
C16 C17 C18 N3 175.5(14) . . . . ?
C16 C17 C18 C19 -8(2) . . . . ?
C17 N2 C13 C14 -5(2) . . . . ?
C17 C18 C19 C20 -175.5(13) . . . . ?
C18 N3 C22 C21 0.0(18) . . . . ?
C18 N3 C22 C23 178.5(11) . . . . ?
C18 C19 C20 N1 179.9(15) . . . . ?
C18 C19 C20 C21 -4(2) . . . . ?
C19 C20 C21 C22 5(2) . . . . ?
C20 N1 C7 Re1 149.3(14) . . . . ?
C20 N1 C7 C8 56(3) . . . . ?
C20 N1 C7 C12 -123(2) . . . . ?
C20 C21 C22 N3 -3(2) . . . . ?
C20 C21 C22 C23 178.8(13) . . . . ?
C21 C22 C23 N4 -178.0(13) . . . . ?
C21 C22 C23 C24 3(2) . . . . ?
C22 N3 C18 C17 177.9(11) . . . . ?
C22 N3 C18 C19 1(2) . . . . ?
C22 C23 C24 C25 178.5(14) . . . . ?
C23 N4 C27 C26 2(2) . . . . ?
C23 C24 C25 C26 1(3) . . . . ?
C24 C25 C26 C27 1(3) . . . . ?
C25 C26 C27 N4 -2(3) . . . . ?
C27 N4 C23 C22 180.0(12) . . . . ?
C27 N4 C23 C24 -0.8(19) . . . . ?
C28 N5 C32 C31 1(2) . . . . ?
C28 N5 C32 C33 -179.0(15) . . . . ?
C28 C29 C30 C31 1(4) . . . . ?
C29 C30 C31 C32 -3(4) . . . . ?
C30 C31 C32 N5 2(3) . . . . ?
C30 C31 C32 C33 -178(2) . . . . ?
C31 C32 C33 N6 -178.8(17) . . . . ?
C31 C32 C33 C34 6(3) . . . . ?
C32 N5 C28 C29 -2(3) . . . . ?
C32 C33 C34 C35 -179(2) . . . . ?
C33 N6 C37 C36 -1(3) . . . . ?
C33 N6 C37 C38 178.6(15) . . . . ?
C33 C34 C35 N8 -166(2) . . . . ?
C33 C34 C35 C36 -8(5) . . . . ?
C34 C35 C36 C37 5(5) . . . . ?
C35 N8 C43 Re2 125(2) . . . . ?
C35 N8 C43 C44 -153(2) . . . . ?
C35 N8 C43 C48 37(3) . . . . ?
C35 C36 C37 N6 0(4) . . . . ?
C35 C36 C37 C38 -180(2) . . . . ?
C36 C37 C38 N7 -180(2) . . . . ?
C36 C37 C38 C39 -4(3) . . . . ?
C37 N6 C33 C32 -177.4(17) . . . . ?
C37 N6 C33 C34 -2(3) . . . . ?
C37 C38 C39 C40 -172.9(19) . . . . ?
C38 N7 C42 C41 -3(2) . . . . ?
C38 C39 C40 C41 -6(3) . . . . ?
C39 C40 C41 C42 5(3) . . . . ?
C40 C41 C42 N7 0(2) . . . . ?
C42 N7 C38 C37 178.2(14) . . . . ?
C42 N7 C38 C39 2(2) . . . . ?
C43 N8 C35 C34 174(2) . . . . ?
C43 N8 C35 C36 16(5) . . . . ?
C43 C44 C45 Re2 55.3(4) . . . . ?
C43 C44 C45 C46 -0.1 . . . . ?
C44 C43 C48 Re2 -49.4(5) . . . . ?
C44 C43 C48 C47 0.0 . . . . ?
C44 C45 C46 Re2 56.2(4) . . . . ?
C44 C45 C46 C47 0.0 . . . . ?
C45 C46 C47 Re2 53.3(5) . . . . ?
C45 C46 C47 C48 0.1 . . . . ?
C46 C47 C48 Re2 49.9(5) . . . . ?
C46 C47 C48 C43 -0.1 . . . . ?
C48 C43 C44 Re2 51.9(5) . . . . ?
C48 C43 C44 C45 0.1 . . . . ?
C49 C50 C51 Re2 -57.4(7) . . . . ?
C49 C50 C51 C52 0.0 . . . . ?
C50 C49 C54 Re2 54.9(6) . . . . ?
C50 C49 C54 C53 0.0 . . . . ?
C50 C51 C52 Re2 -57.7(7) . . . . ?
C50 C51 C52 C53 0.0 . . . . ?
C51 C52 C53 Re2 -56.6(7) . . . . ?
C51 C52 C53 C54 -0.1 . . . . ?
C52 C53 C54 Re2 -55.2(7) . . . . ?
C52 C53 C54 C49 0.1 . . . . ?
C54 C49 C50 Re2 -55.9(7) . . . . ?
C54 C49 C50 C51 0.0 . . . . ?
